data_7715416
loop_
_publ_author_name
'Fern&#xe1;ndez-Fari&#xf1;a, Sandra'
'Maneiro, Marcelino'
'Zaragoza, Guillermo'
'Seco, Jos&#xe9; M'
'Pedrido, Rosa'
'Gonz&#xe1;lez-Noya, Ana M'

_publ_section_title
;
 Nickel, copper, and zinc dinuclear helicates: how do bulky groups
 influence their architecture?
;
_journal_issue 12
_journal_name_full 'Dalton transactions (Cambridge, England : 2003)'
_journal_page_first 5676
_journal_page_last 5685
_journal_paper_doi 10.1039/d4dt00279b
_journal_volume 53
_journal_year 2024
_chemical_formula_moiety 'C43  H54  N2  O2'
_chemical_formula_sum 'C43 H54 N2 O2'
_chemical_formula_weight 630.88
_chemical_name_systematic H2L5
_space_group_IT_number 2
_space_group_name_Hall '-P 1'
_space_group_name_H-M_alt 'P -1'
_symmetry_cell_setting triclinic
_symmetry_Int_Tables_number 2
_symmetry_space_group_name_Hall '-P 1'
_symmetry_space_group_name_H-M 'P -1'
_atom_sites_solution_hydrogens mixed
_atom_sites_solution_primary dual
_atom_sites_solution_secondary dual
_audit_conform_dict_location ftp://ftp.iucr.org/pub/cif_core.dic
_audit_conform_dict_name cif_core.dic
_audit_conform_dict_version 2.4.5
_audit_creation_date 2019-06-04T12:43:42-00:00
_audit_creation_method 'WinGX routine CIF_UPDATE'
_audit_update_record
;
2023-12-21 deposited with the CCDC.	2024-02-26 downloaded from the CCDC.
;
_cell_angle_alpha 67.796(5)
_cell_angle_beta 82.499(5)
_cell_angle_gamma 76.969(5)
_cell_formula_units_Z 2
_cell_length_a 9.9049(12)
_cell_length_b 13.1890(19)
_cell_length_c 15.798(2)
_cell_measurement_reflns_used 1823
_cell_measurement_temperature 100(2)
_cell_measurement_theta_max 28.19
_cell_measurement_theta_min 2.56
_cell_measurement_wavelength 0.71073
_cell_volume 1859.2(4)
_computing_cell_refinement 'APPEX3v2018.7-2 (BRUKER AXS, 2005)'
_computing_data_collection 'APPEX3v2018.7-2 (BRUKER AXS, 2005)'
_computing_data_reduction 'APPEX3v2018.7-2 (BRUKER AXS, 2005)'
_computing_molecular_graphics 'Ortep for Windows (Farrugia, 2012)'
_computing_publication_material 'WinGX publication routines (Farrugia, 2012)'
_computing_structure_refinement 'SHELXL-2018/3 (Sheldrick, 2018)'
_computing_structure_solution 'SHELXT 2014/5 (Sheldrick, 2014)'
_diffrn_ambient_temperature 100(2)
_diffrn_detector_area_resol_mean 7.3910
_diffrn_measured_fraction_theta_full 0.999
_diffrn_measured_fraction_theta_max 0.999
_diffrn_measurement_device_type 'Bruker D8 VENTURE PHOTON III-14'
_diffrn_measurement_method 'omega and phi'
_diffrn_radiation_monochromator 'Incoatec multilayer mirror'
_diffrn_radiation_probe x-ray
_diffrn_radiation_type MoK\a
_diffrn_radiation_wavelength 0.71073
_diffrn_reflns_av_R_equivalents 0.1105
_diffrn_reflns_av_unetI/netI 0.0605
_diffrn_reflns_Laue_measured_fraction_full 0.999
_diffrn_reflns_Laue_measured_fraction_max 0.999
_diffrn_reflns_limit_h_max 11
_diffrn_reflns_limit_h_min -13
_diffrn_reflns_limit_k_max 17
_diffrn_reflns_limit_k_min -17
_diffrn_reflns_limit_l_max 21
_diffrn_reflns_limit_l_min -21
_diffrn_reflns_number 78814
_diffrn_reflns_point_group_measured_fraction_full 0.999
_diffrn_reflns_point_group_measured_fraction_max 0.999
_diffrn_reflns_theta_full 25.242
_diffrn_reflns_theta_max 28.282
_diffrn_reflns_theta_min 2.432
_diffrn_source 'INCOATEC microfocus sealed tube'
_diffrn_source_type 'Incoatec I\mS 3.0'
_diffrn_standards_number 0
_exptl_absorpt_coefficient_mu 0.068
_exptl_absorpt_correction_T_max 1.0000
_exptl_absorpt_correction_T_min 0.8989
_exptl_absorpt_correction_type multi-scan
_exptl_absorpt_process_details 'BRUKER SADABS-2016/2'
_exptl_crystal_colour Colourless
_exptl_crystal_density_diffrn 1.123
_exptl_crystal_density_method 'not measured'
_exptl_crystal_description prism
_exptl_crystal_F_000 684
_exptl_crystal_size_max 0.18
_exptl_crystal_size_mid 0.11
_exptl_crystal_size_min 0.09
_refine_diff_density_max 0.272
_refine_diff_density_min -0.285
_refine_diff_density_rms 0.051
_refine_ls_extinction_method none
_refine_ls_goodness_of_fit_ref 1.073
_refine_ls_hydrogen_treatment mixed
_refine_ls_matrix_type full
_refine_ls_number_constraints 0
_refine_ls_number_parameters 440
_refine_ls_number_reflns 9228
_refine_ls_number_restraints 0
_refine_ls_restrained_S_all 1.073
_refine_ls_R_factor_all 0.1102
_refine_ls_R_factor_gt 0.0652
_refine_ls_shift/su_max 0.001
_refine_ls_shift/su_mean 0
_refine_ls_structure_factor_coef Fsqd
_refine_ls_weighting_details 'w=1/[\s^2^(Fo^2^)+(0.0337P)^2^+1.1974P] where P=(Fo^2^+2Fc^2^)/3'
_refine_ls_weighting_scheme calc
_refine_ls_wR_factor_gt 0.1157
_refine_ls_wR_factor_ref 0.1349
_reflns_Friedel_coverage 0
_reflns_number_gt 6199
_reflns_number_total 9228
_reflns_threshold_expression 'I > 2\s(I)'
_cod_data_source_file d4dt00279b2.cif
_cod_data_source_block H2L3
_cod_depositor_comments 'Adding full bibliography for 7715415--7715422.cif.'
_cod_database_code 7715416
_shelx_estimated_absorpt_t_min 0.988
_shelx_estimated_absorpt_t_max 0.994
_shelx_shelxl_version_number 2018/3

loop_
_symmetry_equiv_pos_as_xyz
'x, y, z'
'-x, -y, -z'

loop_
_atom_site_label
_atom_site_type_symbol
_atom_site_fract_x
_atom_site_fract_y
_atom_site_fract_z
_atom_site_U_iso_or_equiv
_atom_site_adp_type
_atom_site_occupancy
_atom_site_site_symmetry_order
_atom_site_calc_flag
_atom_site_refinement_flags_posn
_atom_site_refinement_flags_adp
_atom_site_refinement_flags_occupancy
_atom_site_disorder_assembly
_atom_site_disorder_group
O1 O 0.16979(14) 0.08415(11) 0.69924(9) 0.0244(3) Uani 1 1 d . . . . .
H1O H 0.245(2) 0.1187(18) 0.6847(14) 0.029 Uiso 1 1 d . U . . .
O2 O 1.30459(15) 0.63001(12) 0.71704(9) 0.0285(3) Uani 1 1 d . . . . .
H2O H 1.230(2) 0.6149(18) 0.6944(15) 0.034 Uiso 1 1 d . U . . .
N1 N 1.07029(16) 0.58410(13) 0.70235(11) 0.0228(3) Uani 1 1 d . . . . .
N2 N 0.39015(15) 0.15159(12) 0.70620(11) 0.0208(3) Uani 1 1 d . . . . .
C1 C 1.4740(2) 0.7861(2) 0.73372(15) 0.0390(5) Uani 1 1 d . . . . .
H51 H 1.565447 0.802757 0.707948 0.058 Uiso 1 1 calc R U . . .
H50 H 1.420813 0.846974 0.75263 0.058 Uiso 1 1 calc R U . . .
H1 H 1.424341 0.778456 0.687377 0.058 Uiso 1 1 calc R U . . .
C2 C 1.4918(2) 0.67693(18) 0.81691(14) 0.0289(5) Uani 1 1 d . . . . .
C3 C 1.3482(2) 0.64974(16) 0.85453(13) 0.0241(4) Uani 1 1 d . . . . .
C4 C 1.2598(2) 0.62943(15) 0.80169(13) 0.0223(4) Uani 1 1 d . . . . .
C5 C 1.1257(2) 0.60945(15) 0.83555(13) 0.0225(4) Uani 1 1 d . . . . .
C6 C 1.03448(19) 0.58810(15) 0.78181(13) 0.0229(4) Uani 1 1 d . . . . .
H10 H 0.944227 0.576623 0.806925 0.027 Uiso 1 1 calc R U . . .
C7 C 0.97673(18) 0.55890(15) 0.65428(13) 0.0208(4) Uani 1 1 d . . . . .
C8 C 0.87873(19) 0.64415(15) 0.59921(13) 0.0219(4) Uani 1 1 d . . . . .
C9 C 0.79585(19) 0.61619(15) 0.54963(13) 0.0221(4) Uani 1 1 d . . . . .
H43 H 0.727932 0.673142 0.512538 0.027 Uiso 1 1 calc R U . . .
C10 C 0.80954(18) 0.50773(15) 0.55283(13) 0.0201(4) Uani 1 1 d . . . . .
C11 C 0.71996(19) 0.47802(15) 0.49880(13) 0.0220(4) Uani 1 1 d . . . . .
H41 H 0.779675 0.452405 0.452598 0.026 Uiso 1 1 calc R U . . .
H42 H 0.653533 0.545973 0.465605 0.026 Uiso 1 1 calc R U . . .
C12 C 0.63964(18) 0.38829(15) 0.55698(13) 0.0197(4) Uani 1 1 d . . . . .
C13 C 0.61556(18) 0.31001(15) 0.52404(13) 0.0202(4) Uani 1 1 d . . . . .
H17 H 0.654145 0.311218 0.465445 0.024 Uiso 1 1 calc R U . . .
C14 C 0.53686(18) 0.23057(15) 0.57454(12) 0.0198(4) Uani 1 1 d . . . . .
C15 C 0.48136(18) 0.22722(15) 0.66166(12) 0.0191(4) Uani 1 1 d . . . . .
C16 C 0.39540(19) 0.08843(15) 0.79082(13) 0.0213(4) Uani 1 1 d . . . . .
H23 H 0.471281 0.083579 0.824153 0.026 Uiso 1 1 calc R U . . .
C17 C 0.28865(19) 0.02402(15) 0.83728(13) 0.0216(4) Uani 1 1 d . . . . .
C18 C 0.17466(19) 0.02704(15) 0.79018(13) 0.0212(4) Uani 1 1 d . . . . .
C19 C 0.06528(19) -0.02822(15) 0.83719(13) 0.0230(4) Uani 1 1 d . . . . .
C20 C -0.0596(2) -0.02275(16) 0.78634(14) 0.0253(4) Uani 1 1 d . . . . .
C21 C -0.1661(2) -0.08770(19) 0.85137(16) 0.0369(5) Uani 1 1 d . . . . .
H33 H -0.122363 -0.16634 0.879541 0.055 Uiso 1 1 calc R U . . .
H32 H -0.244614 -0.081793 0.816806 0.055 Uiso 1 1 calc R U . . .
H2 H -0.199233 -0.056384 0.899243 0.055 Uiso 1 1 calc R U . . .
C22 C 1.5826(2) 0.5816(2) 0.79040(18) 0.0410(6) Uani 1 1 d . . . . .
H3 H 1.593819 0.51267 0.844478 0.062 Uiso 1 1 calc R U . . .
H52 H 1.673787 0.600243 0.766514 0.062 Uiso 1 1 calc R U . . .
H4 H 1.538101 0.570905 0.743291 0.062 Uiso 1 1 calc R U . . .
C23 C 1.5687(2) 0.6933(2) 0.88765(16) 0.0373(5) Uani 1 1 d . . . . .
H7 H 1.57963 0.625241 0.942465 0.056 Uiso 1 1 calc R U . . .
H5 H 1.515244 0.755943 0.904143 0.056 Uiso 1 1 calc R U . . .
H6 H 1.660321 0.709137 0.861513 0.056 Uiso 1 1 calc R U . . .
C24 C 1.2963(2) 0.64663(17) 0.94124(14) 0.0298(5) Uani 1 1 d . . . . .
H8 H 1.353791 0.658706 0.978826 0.036 Uiso 1 1 calc R U . . .
C25 C 1.1645(2) 0.62675(18) 0.97588(15) 0.0336(5) Uani 1 1 d . . . . .
H49 H 1.133599 0.625227 1.035793 0.04 Uiso 1 1 calc R U . . .
C26 C 1.0792(2) 0.60934(17) 0.92284(14) 0.0287(4) Uani 1 1 d . . . . .
H9 H 0.988359 0.597191 0.94564 0.034 Uiso 1 1 calc R U . . .
C27 C 0.90903(19) 0.42581(15) 0.60744(13) 0.0216(4) Uani 1 1 d . . . . .
H16 H 0.919477 0.3513 0.610084 0.026 Uiso 1 1 calc R U . . .
C28 C 0.99385(18) 0.44888(15) 0.65834(13) 0.0210(4) Uani 1 1 d . . . . .
C29 C 1.1006(2) 0.35709(16) 0.71580(13) 0.0254(4) Uani 1 1 d . . . . .
H11 H 1.183774 0.387521 0.714602 0.03 Uiso 1 1 calc R U . . .
H12 H 1.12847 0.298701 0.688475 0.03 Uiso 1 1 calc R U . . .
C30 C 1.0499(2) 0.30377(17) 0.81516(14) 0.0322(5) Uani 1 1 d . . . . .
H13 H 1.033335 0.35869 0.845099 0.048 Uiso 1 1 calc R U . . .
H14 H 1.120402 0.239792 0.847281 0.048 Uiso 1 1 calc R U . . .
H15 H 0.963391 0.278578 0.816907 0.048 Uiso 1 1 calc R U . . .
C31 C 0.58329(18) 0.38353(15) 0.64308(12) 0.0202(4) Uani 1 1 d . . . . .
H40 H 0.599368 0.436287 0.666314 0.024 Uiso 1 1 calc R U . . .
C32 C 0.50428(18) 0.30514(15) 0.69707(12) 0.0199(4) Uani 1 1 d . . . . .
C33 C 0.5172(2) 0.14613(15) 0.53621(13) 0.0233(4) Uani 1 1 d . . . . .
H22 H 0.512092 0.181855 0.468897 0.028 Uiso 1 1 calc R U . . .
H21 H 0.428175 0.121618 0.561453 0.028 Uiso 1 1 calc R U . . .
C34 C 0.6345(2) 0.04487(19) 0.55899(19) 0.0462(7) Uani 1 1 d . . . . .
H19 H 0.722781 0.068688 0.533663 0.069 Uiso 1 1 calc R U . . .
H18 H 0.618378 -0.007268 0.532396 0.069 Uiso 1 1 calc R U . . .
H20 H 0.638095 0.007885 0.625596 0.069 Uiso 1 1 calc R U . . .
C35 C 0.2938(2) -0.03646(16) 0.93138(14) 0.0260(4) Uani 1 1 d . . . . .
H24 H 0.370391 -0.039748 0.963399 0.031 Uiso 1 1 calc R U . . .
C36 C 0.1887(2) -0.09096(17) 0.97756(14) 0.0293(5) Uani 1 1 d . . . . .
H34 H 0.192385 -0.132089 1.041496 0.035 Uiso 1 1 calc R U . . .
C37 C 0.0763(2) -0.08592(17) 0.93046(14) 0.0281(4) Uani 1 1 d . . . . .
H25 H 0.00407 -0.123742 0.963801 0.034 Uiso 1 1 calc R U . . .
C38 C -0.0111(2) -0.07376(17) 0.71221(15) 0.0315(5) Uani 1 1 d . . . . .
H26 H 0.055689 -0.032776 0.669026 0.047 Uiso 1 1 calc R U . . .
H27 H -0.091195 -0.068863 0.679406 0.047 Uiso 1 1 calc R U . . .
H28 H 0.033057 -0.1522 0.740876 0.047 Uiso 1 1 calc R U . . .
C39 C -0.1343(2) 0.09937(16) 0.74269(15) 0.0292(5) Uani 1 1 d . . . . .
H30 H -0.16588 0.130866 0.790601 0.044 Uiso 1 1 calc R U . . .
H29 H -0.214376 0.1022 0.710848 0.044 Uiso 1 1 calc R U . . .
H31 H -0.070107 0.142738 0.69887 0.044 Uiso 1 1 calc R U . . .
C40 C 0.44535(19) 0.31160(16) 0.78849(12) 0.0216(4) Uani 1 1 d . . . . .
H35 H 0.369025 0.269197 0.810405 0.026 Uiso 1 1 calc R U . . .
H39 H 0.405926 0.390428 0.78052 0.026 Uiso 1 1 calc R U . . .
C41 C 0.5546(2) 0.26497(18) 0.86071(14) 0.0289(5) Uani 1 1 d . . . . .
H36 H 0.59052 0.185828 0.871229 0.043 Uiso 1 1 calc R U . . .
H37 H 0.512405 0.273062 0.918028 0.043 Uiso 1 1 calc R U . . .
H38 H 0.630929 0.306158 0.839099 0.043 Uiso 1 1 calc R U . . .
C42 C 0.8648(2) 0.76409(16) 0.59012(14) 0.0266(4) Uani 1 1 d . . . . .
H45 H 0.868588 0.767055 0.651443 0.032 Uiso 1 1 calc R U . . .
H44 H 0.773241 0.806438 0.566118 0.032 Uiso 1 1 calc R U . . .
C43 C 0.9786(2) 0.81950(17) 0.52666(15) 0.0355(5) Uani 1 1 d . . . . .
H48 H 1.069261 0.780113 0.551682 0.053 Uiso 1 1 calc R U . . .
H46 H 0.96368 0.897537 0.521636 0.053 Uiso 1 1 calc R U . . .
H47 H 0.975714 0.816405 0.465918 0.053 Uiso 1 1 calc R U . . .

loop_
_atom_site_aniso_label
_atom_site_aniso_U_11
_atom_site_aniso_U_22
_atom_site_aniso_U_33
_atom_site_aniso_U_23
_atom_site_aniso_U_13
_atom_site_aniso_U_12
O1 0.0251(7) 0.0244(7) 0.0236(7) -0.0057(6) -0.0037(6) -0.0081(6)
O2 0.0245(7) 0.0415(9) 0.0269(8) -0.0185(7) 0.0015(6) -0.0118(6)
N1 0.0198(8) 0.0224(8) 0.0277(9) -0.0100(7) -0.0036(7) -0.0038(6)
N2 0.0183(8) 0.0185(8) 0.0266(9) -0.0101(7) -0.0015(6) -0.0019(6)
C1 0.0415(13) 0.0460(14) 0.0356(13) -0.0163(11) 0.0053(10) -0.0218(11)
C2 0.0278(11) 0.0351(12) 0.0324(11) -0.0198(10) 0.0006(9) -0.0107(9)
C3 0.0255(10) 0.0208(10) 0.0272(10) -0.0101(8) -0.0026(8) -0.0036(8)
C4 0.0246(10) 0.0197(9) 0.0229(10) -0.0085(8) -0.0003(8) -0.0042(8)
C5 0.0242(10) 0.0179(9) 0.0252(10) -0.0081(8) -0.0024(8) -0.0026(7)
C6 0.0199(9) 0.0185(9) 0.0304(11) -0.0098(8) -0.0012(8) -0.0021(7)
C7 0.0158(9) 0.0217(9) 0.0263(10) -0.0104(8) 0.0009(7) -0.0044(7)
C8 0.0199(9) 0.0187(9) 0.0274(10) -0.0098(8) -0.0001(8) -0.0021(7)
C9 0.0198(9) 0.0190(9) 0.0265(10) -0.0080(8) -0.0021(8) -0.0015(7)
C10 0.0168(9) 0.0210(9) 0.0226(10) -0.0084(8) 0.0027(7) -0.0052(7)
C11 0.0207(9) 0.0219(10) 0.0242(10) -0.0089(8) -0.0016(8) -0.0044(8)
C12 0.0154(9) 0.0175(9) 0.0255(10) -0.0068(8) -0.0048(7) -0.0014(7)
C13 0.0177(9) 0.0213(9) 0.0221(10) -0.0093(8) -0.0004(7) -0.0021(7)
C14 0.0180(9) 0.0184(9) 0.0234(10) -0.0089(8) -0.0058(7) 0.0007(7)
C15 0.0153(9) 0.0164(9) 0.0237(10) -0.0050(7) -0.0047(7) -0.0009(7)
C16 0.0192(9) 0.0190(9) 0.0261(10) -0.0092(8) -0.0044(7) -0.0008(7)
C17 0.0209(9) 0.0184(9) 0.0257(10) -0.0085(8) -0.0015(8) -0.0029(7)
C18 0.0245(10) 0.0149(9) 0.0240(10) -0.0077(8) -0.0019(8) -0.0018(7)
C19 0.0227(10) 0.0179(9) 0.0285(11) -0.0084(8) -0.0037(8) -0.0026(8)
C20 0.0227(10) 0.0221(10) 0.0321(11) -0.0091(9) -0.0049(8) -0.0053(8)
C21 0.0291(12) 0.0360(12) 0.0445(14) -0.0074(11) -0.0068(10) -0.0135(10)
C22 0.0254(11) 0.0540(15) 0.0579(16) -0.0369(13) 0.0026(10) -0.0090(10)
C23 0.0319(12) 0.0495(14) 0.0429(13) -0.0263(12) -0.0017(10) -0.0150(10)
C24 0.0351(12) 0.0326(11) 0.0275(11) -0.0152(9) -0.0042(9) -0.0084(9)
C25 0.0404(13) 0.0385(13) 0.0257(11) -0.0153(10) 0.0038(9) -0.0115(10)
C26 0.0274(11) 0.0284(11) 0.0307(11) -0.0119(9) 0.0034(9) -0.0071(9)
C27 0.0186(9) 0.0172(9) 0.0290(10) -0.0090(8) -0.0002(8) -0.0029(7)
C28 0.0164(9) 0.0204(9) 0.0253(10) -0.0088(8) 0.0004(7) -0.0016(7)
C29 0.0209(10) 0.0223(10) 0.0320(11) -0.0100(9) -0.0044(8) 0.0000(8)
C30 0.0316(12) 0.0234(11) 0.0342(12) -0.0042(9) -0.0030(9) -0.0009(9)
C31 0.0183(9) 0.0195(9) 0.0255(10) -0.0104(8) -0.0052(7) -0.0024(7)
C32 0.0163(9) 0.0205(9) 0.0226(10) -0.0087(8) -0.0048(7) 0.0007(7)
C33 0.0229(10) 0.0217(10) 0.0277(10) -0.0115(8) -0.0020(8) -0.0041(8)
C34 0.0390(14) 0.0314(12) 0.0802(19) -0.0349(13) -0.0223(13) 0.0065(10)
C35 0.0238(10) 0.0240(10) 0.0299(11) -0.0082(9) -0.0068(8) -0.0033(8)
C36 0.0312(11) 0.0294(11) 0.0232(10) -0.0035(9) -0.0044(8) -0.0067(9)
C37 0.0258(10) 0.0263(11) 0.0305(11) -0.0068(9) 0.0004(8) -0.0084(8)
C38 0.0329(12) 0.0237(10) 0.0424(13) -0.0149(10) -0.0099(10) -0.0044(9)
C39 0.0244(10) 0.0266(11) 0.0372(12) -0.0122(9) -0.0079(9) -0.0014(8)
C40 0.0215(9) 0.0219(10) 0.0227(10) -0.0091(8) -0.0027(7) -0.0036(7)
C41 0.0291(11) 0.0335(12) 0.0267(11) -0.0128(9) -0.0056(8) -0.0055(9)
C42 0.0247(10) 0.0223(10) 0.0359(12) -0.0147(9) -0.0060(9) -0.0003(8)
C43 0.0467(14) 0.0223(11) 0.0377(13) -0.0104(9) 0.0014(10) -0.0098(10)

loop_
_atom_type_symbol
_atom_type_description
_atom_type_scat_dispersion_real
_atom_type_scat_dispersion_imag
_atom_type_scat_source
C C 0.0033 0.0016 'International Tables Vol C Tables 4.2.6.8 and 6.1.1.4'
H H 0 0 'International Tables Vol C Tables 4.2.6.8 and 6.1.1.4'
N N 0.0061 0.0033 'International Tables Vol C Tables 4.2.6.8 and 6.1.1.4'
O O 0.0106 0.006 'International Tables Vol C Tables 4.2.6.8 and 6.1.1.4'

loop_
_geom_angle_atom_site_label_1
_geom_angle_atom_site_label_2
_geom_angle_atom_site_label_3
_geom_angle
_geom_angle_site_symmetry_1
_geom_angle_site_symmetry_3
_geom_angle_publ_flag
C18 O1 H1O 104.3(13) . . ?
C4 O2 H2O 105.1(13) . . ?
C6 N1 C7 120.01(16) . . ?
C16 N2 C15 123.51(16) . . ?
C2 C1 H51 109.5 . . ?
C2 C1 H50 109.5 . . ?
H51 C1 H50 109.5 . . ?
C2 C1 H1 109.5 . . ?
H51 C1 H1 109.5 . . ?
H50 C1 H1 109.5 . . ?
C1 C2 C3 108.95(17) . . ?
C1 C2 C23 107.54(18) . . ?
C3 C2 C23 111.92(17) . . ?
C1 C2 C22 110.54(19) . . ?
C3 C2 C22 110.51(17) . . ?
C23 C2 C22 107.34(18) . . ?
C24 C3 C4 116.29(18) . . ?
C24 C3 C2 121.94(17) . . ?
C4 C3 C2 121.75(17) . . ?
O2 C4 C5 119.49(17) . . ?
O2 C4 C3 119.32(17) . . ?
C5 C4 C3 121.18(17) . . ?
C26 C5 C4 119.51(18) . . ?
C26 C5 C6 118.98(18) . . ?
C4 C5 C6 121.51(17) . . ?
N1 C6 C5 122.89(18) . . ?
N1 C6 H10 118.6 . . ?
C5 C6 H10 118.6 . . ?
C8 C7 C28 121.23(17) . . ?
C8 C7 N1 120.33(16) . . ?
C28 C7 N1 118.24(16) . . ?
C9 C8 C7 118.08(17) . . ?
C9 C8 C42 120.17(17) . . ?
C7 C8 C42 121.72(17) . . ?
C10 C9 C8 122.04(17) . . ?
C10 C9 H43 119 . . ?
C8 C9 H43 119 . . ?
C27 C10 C9 118.12(17) . . ?
C27 C10 C11 120.06(16) . . ?
C9 C10 C11 121.82(16) . . ?
C10 C11 C12 113.76(16) . . ?
C10 C11 H41 108.8 . . ?
C12 C11 H41 108.8 . . ?
C10 C11 H42 108.8 . . ?
C12 C11 H42 108.8 . . ?
H41 C11 H42 107.7 . . ?
C31 C12 C13 117.77(17) . . ?
C31 C12 C11 121.34(16) . . ?
C13 C12 C11 120.85(17) . . ?
C14 C13 C12 121.68(17) . . ?
C14 C13 H17 119.2 . . ?
C12 C13 H17 119.2 . . ?
C13 C14 C15 119.47(16) . . ?
C13 C14 C33 119.28(17) . . ?
C15 C14 C33 121.21(17) . . ?
C14 C15 C32 120.20(17) . . ?
C14 C15 N2 116.82(16) . . ?
C32 C15 N2 122.59(16) . . ?
N2 C16 C17 121.88(17) . . ?
N2 C16 H23 119.1 . . ?
C17 C16 H23 119.1 . . ?
C35 C17 C18 119.30(17) . . ?
C35 C17 C16 119.40(17) . . ?
C18 C17 C16 121.18(17) . . ?
O1 C18 C19 119.39(16) . . ?
O1 C18 C17 119.63(17) . . ?
C19 C18 C17 120.97(17) . . ?
C37 C19 C18 116.78(17) . . ?
C37 C19 C20 122.35(17) . . ?
C18 C19 C20 120.87(17) . . ?
C19 C20 C38 109.95(16) . . ?
C19 C20 C21 111.70(17) . . ?
C38 C20 C21 107.84(17) . . ?
C19 C20 C39 109.89(15) . . ?
C38 C20 C39 110.09(17) . . ?
C21 C20 C39 107.31(17) . . ?
C20 C21 H33 109.5 . . ?
C20 C21 H32 109.5 . . ?
H33 C21 H32 109.5 . . ?
C20 C21 H2 109.5 . . ?
H33 C21 H2 109.5 . . ?
H32 C21 H2 109.5 . . ?
C2 C22 H3 109.5 . . ?
C2 C22 H52 109.5 . . ?
H3 C22 H52 109.5 . . ?
C2 C22 H4 109.5 . . ?
H3 C22 H4 109.5 . . ?
H52 C22 H4 109.5 . . ?
C2 C23 H7 109.5 . . ?
C2 C23 H5 109.5 . . ?
H7 C23 H5 109.5 . . ?
C2 C23 H6 109.5 . . ?
H7 C23 H6 109.5 . . ?
H5 C23 H6 109.5 . . ?
C3 C24 C25 123.32(19) . . ?
C3 C24 H8 118.3 . . ?
C25 C24 H8 118.3 . . ?
C26 C25 C24 119.49(19) . . ?
C26 C25 H49 120.3 . . ?
C24 C25 H49 120.3 . . ?
C25 C26 C5 120.19(19) . . ?
C25 C26 H9 119.9 . . ?
C5 C26 H9 119.9 . . ?
C10 C27 C28 122.25(17) . . ?
C10 C27 H16 118.9 . . ?
C28 C27 H16 118.9 . . ?
C27 C28 C7 118.28(17) . . ?
C27 C28 C29 120.00(17) . . ?
C7 C28 C29 121.72(17) . . ?
C28 C29 C30 113.51(16) . . ?
C28 C29 H11 108.9 . . ?
C30 C29 H11 108.9 . . ?
C28 C29 H12 108.9 . . ?
C30 C29 H12 108.9 . . ?
H11 C29 H12 107.7 . . ?
C29 C30 H13 109.5 . . ?
C29 C30 H14 109.5 . . ?
H13 C30 H14 109.5 . . ?
C29 C30 H15 109.5 . . ?
H13 C30 H15 109.5 . . ?
H14 C30 H15 109.5 . . ?
C12 C31 C32 123.04(17) . . ?
C12 C31 H40 118.5 . . ?
C32 C31 H40 118.5 . . ?
C31 C32 C15 117.84(17) . . ?
C31 C32 C40 117.56(16) . . ?
C15 C32 C40 124.58(17) . . ?
C14 C33 C34 112.07(16) . . ?
C14 C33 H22 109.2 . . ?
C34 C33 H22 109.2 . . ?
C14 C33 H21 109.2 . . ?
C34 C33 H21 109.2 . . ?
H22 C33 H21 107.9 . . ?
C33 C34 H19 109.5 . . ?
C33 C34 H18 109.5 . . ?
H19 C34 H18 109.5 . . ?
C33 C34 H20 109.5 . . ?
H19 C34 H20 109.5 . . ?
H18 C34 H20 109.5 . . ?
C36 C35 C17 120.21(18) . . ?
C36 C35 H24 119.9 . . ?
C17 C35 H24 119.9 . . ?
C35 C36 C37 119.79(19) . . ?
C35 C36 H34 120.1 . . ?
C37 C36 H34 120.1 . . ?
C19 C37 C36 122.94(19) . . ?
C19 C37 H25 118.5 . . ?
C36 C37 H25 118.5 . . ?
C20 C38 H26 109.5 . . ?
C20 C38 H27 109.5 . . ?
H26 C38 H27 109.5 . . ?
C20 C38 H28 109.5 . . ?
H26 C38 H28 109.5 . . ?
H27 C38 H28 109.5 . . ?
C20 C39 H30 109.5 . . ?
C20 C39 H29 109.5 . . ?
H30 C39 H29 109.5 . . ?
C20 C39 H31 109.5 . . ?
H30 C39 H31 109.5 . . ?
H29 C39 H31 109.5 . . ?
C32 C40 C41 112.45(16) . . ?
C32 C40 H35 109.1 . . ?
C41 C40 H35 109.1 . . ?
C32 C40 H39 109.1 . . ?
C41 C40 H39 109.1 . . ?
H35 C40 H39 107.8 . . ?
C40 C41 H36 109.5 . . ?
C40 C41 H37 109.5 . . ?
H36 C41 H37 109.5 . . ?
C40 C41 H38 109.5 . . ?
H36 C41 H38 109.5 . . ?
H37 C41 H38 109.5 . . ?
C8 C42 C43 112.51(16) . . ?
C8 C42 H45 109.1 . . ?
C43 C42 H45 109.1 . . ?
C8 C42 H44 109.1 . . ?
C43 C42 H44 109.1 . . ?
H45 C42 H44 107.8 . . ?
C42 C43 H48 109.5 . . ?
C42 C43 H46 109.5 . . ?
H48 C43 H46 109.5 . . ?
C42 C43 H47 109.5 . . ?
H48 C43 H47 109.5 . . ?
H46 C43 H47 109.5 . . ?

loop_
_geom_bond_atom_site_label_1
_geom_bond_atom_site_label_2
_geom_bond_distance
_geom_bond_site_symmetry_2
_geom_bond_publ_flag
O1 C18 1.348(2) . ?
O1 H1O 0.92(2) . ?
O2 C4 1.351(2) . ?
O2 H2O 0.95(2) . ?
N1 C6 1.277(2) . ?
N1 C7 1.435(2) . ?
N2 C16 1.281(2) . ?
N2 C15 1.420(2) . ?
C1 C2 1.532(3) . ?
C1 H51 0.98 . ?
C1 H50 0.98 . ?
C1 H1 0.98 . ?
C2 C3 1.533(3) . ?
C2 C23 1.535(3) . ?
C2 C22 1.535(3) . ?
C3 C24 1.388(3) . ?
C3 C4 1.414(3) . ?
C4 C5 1.409(3) . ?
C5 C26 1.395(3) . ?
C5 C6 1.453(3) . ?
C6 H10 0.95 . ?
C7 C8 1.397(3) . ?
C7 C28 1.400(3) . ?
C8 C9 1.395(3) . ?
C8 C42 1.509(3) . ?
C9 C10 1.388(3) . ?
C9 H43 0.95 . ?
C10 C27 1.386(3) . ?
C10 C11 1.509(2) . ?
C11 C12 1.513(3) . ?
C11 H41 0.99 . ?
C11 H42 0.99 . ?
C12 C31 1.385(3) . ?
C12 C13 1.394(2) . ?
C13 C14 1.384(3) . ?
C13 H17 0.95 . ?
C14 C15 1.402(3) . ?
C14 C33 1.511(2) . ?
C15 C32 1.412(2) . ?
C16 C17 1.452(3) . ?
C16 H23 0.95 . ?
C17 C35 1.398(3) . ?
C17 C18 1.416(3) . ?
C18 C19 1.412(3) . ?
C19 C37 1.385(3) . ?
C19 C20 1.535(3) . ?
C20 C38 1.536(3) . ?
C20 C21 1.536(3) . ?
C20 C39 1.540(3) . ?
C21 H33 0.98 . ?
C21 H32 0.98 . ?
C21 H2 0.98 . ?
C22 H3 0.98 . ?
C22 H52 0.98 . ?
C22 H4 0.98 . ?
C23 H7 0.98 . ?
C23 H5 0.98 . ?
C23 H6 0.98 . ?
C24 C25 1.390(3) . ?
C24 H8 0.95 . ?
C25 C26 1.373(3) . ?
C25 H49 0.95 . ?
C26 H9 0.95 . ?
C27 C28 1.386(3) . ?
C27 H16 0.95 . ?
C28 C29 1.500(3) . ?
C29 C30 1.526(3) . ?
C29 H11 0.99 . ?
C29 H12 0.99 . ?
C30 H13 0.98 . ?
C30 H14 0.98 . ?
C30 H15 0.98 . ?
C31 C32 1.390(3) . ?
C31 H40 0.95 . ?
C32 C40 1.511(3) . ?
C33 C34 1.520(3) . ?
C33 H22 0.99 . ?
C33 H21 0.99 . ?
C34 H19 0.98 . ?
C34 H18 0.98 . ?
C34 H20 0.98 . ?
C35 C36 1.369(3) . ?
C35 H24 0.95 . ?
C36 C37 1.394(3) . ?
C36 H34 0.95 . ?
C37 H25 0.95 . ?
C38 H26 0.98 . ?
C38 H27 0.98 . ?
C38 H28 0.98 . ?
C39 H30 0.98 . ?
C39 H29 0.98 . ?
C39 H31 0.98 . ?
C40 C41 1.531(3) . ?
C40 H35 0.99 . ?
C40 H39 0.99 . ?
C41 H36 0.98 . ?
C41 H37 0.98 . ?
C41 H38 0.98 . ?
C42 C43 1.527(3) . ?
C42 H45 0.99 . ?
C42 H44 0.99 . ?
C43 H48 0.98 . ?
C43 H46 0.98 . ?
C43 H47 0.98 . ?

loop_
_geom_hbond_atom_site_label_D
_geom_hbond_atom_site_label_H
_geom_hbond_atom_site_label_A
_geom_hbond_distance_DH
_geom_hbond_distance_HA
_geom_hbond_distance_DA
_geom_hbond_angle_DHA
_geom_hbond_site_symmetry_A
_geom_hbond_publ_flag
O1 H1O N2 0.92(2) 1.70(2) 2.565(2) 156(2) . yes
O2 H2O N1 0.95(2) 1.69(2) 2.586(2) 154(2) . yes

loop_
_geom_torsion_atom_site_label_1
_geom_torsion_atom_site_label_2
_geom_torsion_atom_site_label_3
_geom_torsion_atom_site_label_4
_geom_torsion
_geom_torsion_site_symmetry_1
_geom_torsion_site_symmetry_2
_geom_torsion_site_symmetry_3
_geom_torsion_site_symmetry_4
_geom_torsion_publ_flag
C1 C2 C3 C24 -115.9(2) . . . . ?
C23 C2 C3 C24 2.9(3) . . . . ?
C22 C2 C3 C24 122.4(2) . . . . ?
C1 C2 C3 C4 62.3(2) . . . . ?
C23 C2 C3 C4 -178.91(18) . . . . ?
C22 C2 C3 C4 -59.3(2) . . . . ?
C24 C3 C4 O2 -179.27(17) . . . . ?
C2 C3 C4 O2 2.4(3) . . . . ?
C24 C3 C4 C5 1.2(3) . . . . ?
C2 C3 C4 C5 -177.13(18) . . . . ?
O2 C4 C5 C26 -179.72(17) . . . . ?
C3 C4 C5 C26 -0.2(3) . . . . ?
O2 C4 C5 C6 0.7(3) . . . . ?
C3 C4 C5 C6 -179.76(17) . . . . ?
C7 N1 C6 C5 177.89(17) . . . . ?
C26 C5 C6 N1 -178.28(18) . . . . ?
C4 C5 C6 N1 1.3(3) . . . . ?
C6 N1 C7 C8 87.5(2) . . . . ?
C6 N1 C7 C28 -97.5(2) . . . . ?
C28 C7 C8 C9 1.4(3) . . . . ?
N1 C7 C8 C9 176.22(17) . . . . ?
C28 C7 C8 C42 -176.49(18) . . . . ?
N1 C7 C8 C42 -1.6(3) . . . . ?
C7 C8 C9 C10 -0.8(3) . . . . ?
C42 C8 C9 C10 177.07(18) . . . . ?
C8 C9 C10 C27 0.1(3) . . . . ?
C8 C9 C10 C11 -179.77(18) . . . . ?
C27 C10 C11 C12 56.8(2) . . . . ?
C9 C10 C11 C12 -123.31(19) . . . . ?
C10 C11 C12 C31 37.6(2) . . . . ?
C10 C11 C12 C13 -144.79(17) . . . . ?
C31 C12 C13 C14 0.7(3) . . . . ?
C11 C12 C13 C14 -176.95(16) . . . . ?
C12 C13 C14 C15 -1.0(3) . . . . ?
C12 C13 C14 C33 -178.55(17) . . . . ?
C13 C14 C15 C32 0.7(3) . . . . ?
C33 C14 C15 C32 178.28(16) . . . . ?
C13 C14 C15 N2 173.78(16) . . . . ?
C33 C14 C15 N2 -8.7(2) . . . . ?
C16 N2 C15 C14 136.01(18) . . . . ?
C16 N2 C15 C32 -51.1(3) . . . . ?
C15 N2 C16 C17 171.04(16) . . . . ?
N2 C16 C17 C35 -174.88(18) . . . . ?
N2 C16 C17 C18 1.0(3) . . . . ?
C35 C17 C18 O1 -179.26(17) . . . . ?
C16 C17 C18 O1 4.8(3) . . . . ?
C35 C17 C18 C19 1.2(3) . . . . ?
C16 C17 C18 C19 -174.67(17) . . . . ?
O1 C18 C19 C37 179.73(17) . . . . ?
C17 C18 C19 C37 -0.8(3) . . . . ?
O1 C18 C19 C20 -0.8(3) . . . . ?
C17 C18 C19 C20 178.69(17) . . . . ?
C37 C19 C20 C38 -119.6(2) . . . . ?
C18 C19 C20 C38 61.0(2) . . . . ?
C37 C19 C20 C21 0.1(3) . . . . ?
C18 C19 C20 C21 -179.32(18) . . . . ?
C37 C19 C20 C39 119.1(2) . . . . ?
C18 C19 C20 C39 -60.3(2) . . . . ?
C4 C3 C24 C25 -1.0(3) . . . . ?
C2 C3 C24 C25 177.29(19) . . . . ?
C3 C24 C25 C26 -0.2(3) . . . . ?
C24 C25 C26 C5 1.3(3) . . . . ?
C4 C5 C26 C25 -1.1(3) . . . . ?
C6 C5 C26 C25 178.52(19) . . . . ?
C9 C10 C27 C28 0.1(3) . . . . ?
C11 C10 C27 C28 179.99(17) . . . . ?
C10 C27 C28 C7 0.4(3) . . . . ?
C10 C27 C28 C29 -179.57(17) . . . . ?
C8 C7 C28 C27 -1.2(3) . . . . ?
N1 C7 C28 C27 -176.13(17) . . . . ?
C8 C7 C28 C29 178.81(18) . . . . ?
N1 C7 C28 C29 3.9(3) . . . . ?
C27 C28 C29 C30 -94.2(2) . . . . ?
C7 C28 C29 C30 85.8(2) . . . . ?
C13 C12 C31 C32 -0.3(3) . . . . ?
C11 C12 C31 C32 177.40(17) . . . . ?
C12 C31 C32 C15 0.1(3) . . . . ?
C12 C31 C32 C40 -178.15(16) . . . . ?
C14 C15 C32 C31 -0.3(3) . . . . ?
N2 C15 C32 C31 -172.92(16) . . . . ?
C14 C15 C32 C40 177.78(16) . . . . ?
N2 C15 C32 C40 5.1(3) . . . . ?
C13 C14 C33 C34 86.4(2) . . . . ?
C15 C14 C33 C34 -91.1(2) . . . . ?
C18 C17 C35 C36 -0.8(3) . . . . ?
C16 C17 C35 C36 175.18(18) . . . . ?
C17 C35 C36 C37 -0.1(3) . . . . ?
C18 C19 C37 C36 -0.1(3) . . . . ?
C20 C19 C37 C36 -179.58(19) . . . . ?
C35 C36 C37 C19 0.5(3) . . . . ?
C31 C32 C40 C41 -76.8(2) . . . . ?
C15 C32 C40 C41 105.1(2) . . . . ?
C9 C8 C42 C43 -100.6(2) . . . . ?
C7 C8 C42 C43 77.2(2) . . . . ?
